data_2224762
loop_
_publ_author_name
'Zhao, Jin-hao'
'Zhou, Yong'
'Cheng, Jing-Li'
'Yu, Chuan-Ming'
'Zhu, Guo-Nian'

_publ_section_title
;
 3-(2,4-Dichlorophenyl)-2-oxo-1-oxaspiro[4.5]dec-3-en-4-yl acetate
;
_journal_coeditor_code SI2227
_journal_issue 1
_journal_name_full 'Acta Crystallographica Section E'
_journal_page_first o208
_journal_paper_doi 10.1107/S1600536809053951
_journal_volume 66
_journal_year 2010
_chemical_formula_iupac 'C17 H16 Cl2 O4'
_chemical_formula_moiety 'C17 H16 Cl2 O4'
_chemical_formula_sum 'C17 H16 Cl2 O4'
_chemical_formula_weight 355.20
_chemical_name_systematic
;
3-(2,4-Dichlorophenyl)-2-oxo-1-oxaspiro[4.5]dec-3-en-4-yl acetate
;
_space_group_IT_number 14
_symmetry_cell_setting monoclinic
_symmetry_space_group_name_Hall '-P 2ybc'
_symmetry_space_group_name_H-M 'P 1 21/c 1'
_atom_sites_solution_hydrogens geom
_atom_sites_solution_primary direct
_atom_sites_solution_secondary difmap
_audit_creation_method SHELXL-97
_cell_angle_alpha 90.00
_cell_angle_beta 90.8920(10)
_cell_angle_gamma 90.00
_cell_formula_units_Z 4
_cell_length_a 14.0705(5)
_cell_length_b 12.9731(4)
_cell_length_c 9.2400(3)
_cell_measurement_reflns_used 11608
_cell_measurement_temperature 296.0(10)
_cell_measurement_theta_max 27.4
_cell_measurement_theta_min 3.1
_cell_volume 1686.45(10)
_computing_cell_refinement 'PROCESS-AUTO (Rigaku, 2006)'
_computing_data_collection 'PROCESS-AUTO (Rigaku, 2006)'
_computing_data_reduction 'CrystalStructure (Rigaku, 2007)'
_computing_molecular_graphics 'ORTEP-3 for Windows (Farrugia, 1997)'
_computing_publication_material 'WinGX (Farrugia, 1999) and PLATON (Spek, 2009)'
_computing_structure_refinement 'SHELXL97 (Sheldrick, 2008)'
_computing_structure_solution 'SHELXS97 (Sheldrick, 2008)'
_diffrn_ambient_temperature 296.0(10)
_diffrn_detector_area_resol_mean 10.00
_diffrn_measured_fraction_theta_full 0.997
_diffrn_measured_fraction_theta_max 0.997
_diffrn_measurement_device_type 'Rigaku R-AXIS RAPID'
_diffrn_measurement_method \w
_diffrn_radiation_monochromator graphite
_diffrn_radiation_source 'rotating anode'
_diffrn_radiation_type MoK\a
_diffrn_radiation_wavelength 0.71073
_diffrn_reflns_av_R_equivalents 0.0249
_diffrn_reflns_av_sigmaI/netI 0.0202
_diffrn_reflns_limit_h_max 18
_diffrn_reflns_limit_h_min -17
_diffrn_reflns_limit_k_max 16
_diffrn_reflns_limit_k_min -16
_diffrn_reflns_limit_l_max 11
_diffrn_reflns_limit_l_min -11
_diffrn_reflns_number 16146
_diffrn_reflns_theta_full 27.44
_diffrn_reflns_theta_max 27.44
_diffrn_reflns_theta_min 3.05
_exptl_absorpt_coefficient_mu 0.401
_exptl_absorpt_correction_T_max 0.8925
_exptl_absorpt_correction_T_min 0.8338
_exptl_absorpt_correction_type multi-scan
_exptl_absorpt_process_details '(ABSCOR; Higashi, 1995)'
_exptl_crystal_colour colorless
_exptl_crystal_density_diffrn 1.399
_exptl_crystal_density_method 'not measured'
_exptl_crystal_description chunk
_exptl_crystal_F_000 736
_exptl_crystal_size_max 0.47
_exptl_crystal_size_mid 0.45
_exptl_crystal_size_min 0.29
_refine_diff_density_max 0.222
_refine_diff_density_min -0.232
_refine_ls_extinction_coef 0.0064(10)
_refine_ls_extinction_expression Fc^*^=kFc[1+0.001xFc^2^\l^3^/sin(2\q)]^-1/4^
_refine_ls_extinction_method 'SHELXL97 (Sheldrick, 2008)'
_refine_ls_goodness_of_fit_ref 1.002
_refine_ls_hydrogen_treatment constr
_refine_ls_matrix_type full
_refine_ls_number_parameters 210
_refine_ls_number_reflns 3835
_refine_ls_number_restraints 0
_refine_ls_restrained_S_all 1.002
_refine_ls_R_factor_all 0.0509
_refine_ls_R_factor_gt 0.0347
_refine_ls_shift/su_max 0.001
_refine_ls_shift/su_mean 0.000
_refine_ls_structure_factor_coef Fsqd
_refine_ls_weighting_details 'w=1/[\s^2^(Fo^2^)+(0.0400P)^2^+0.6500P] where P=(Fo^2^+2Fc^2^)/3'
_refine_ls_weighting_scheme calc
_refine_ls_wR_factor_gt 0.0842
_refine_ls_wR_factor_ref 0.0981
_reflns_number_gt 2866
_reflns_number_total 3835
_reflns_threshold_expression I>2sigma(I)
_cod_data_source_file si2227.cif
_cod_data_source_block I
_cod_original_sg_symbol_H-M 'P 21/c'
_cod_database_code 2224762
_cod_database_fobs_code 2224762

loop_
_symmetry_equiv_pos_as_xyz
'x, y, z'
'-x, y+1/2, -z+1/2'
'-x, -y, -z'
'x, -y-1/2, z-1/2'

loop_
_atom_site_type_symbol
_atom_site_label
_atom_site_fract_x
_atom_site_fract_y
_atom_site_fract_z
_atom_site_U_iso_or_equiv
_atom_site_adp_type
_atom_site_calc_flag
_atom_site_refinement_flags
_atom_site_occupancy
_atom_site_disorder_assembly
_atom_site_disorder_group
Cl Cl2 0.54892(4) 0.47091(4) 0.18788(5) 0.06065(17) Uani d . 1 . .
Cl Cl1 0.38311(4) 0.75742(4) 0.51693(6) 0.06588(18) Uani d . 1 . .
O O2 0.84926(8) 0.39184(10) 0.46610(12) 0.0476(3) Uani d . 1 . .
O O1 0.75521(9) 0.45025(11) 0.64035(13) 0.0536(3) Uani d . 1 . .
C C4 0.64126(12) 0.56385(12) 0.41374(17) 0.0392(3) Uani d . 1 . .
O O3 0.76541(10) 0.49671(10) 0.13019(13) 0.0549(3) Uani d . 1 . .
C C16 0.74521(13) 0.59698(16) 0.08843(19) 0.0490(4) Uani d . 1 . .
C C7 0.72584(12) 0.49944(13) 0.39001(17) 0.0401(4) Uani d . 1 . .
C C6 0.56414(13) 0.69385(14) 0.5600(2) 0.0500(4) Uani d . 1 . .
H H6 0.5665 0.7404 0.6365 0.060 Uiso calc R 1 . .
C C15 0.77593(13) 0.47332(13) 0.27392(18) 0.0437(4) Uani d . 1 . .
C C3 0.55724(12) 0.55682(13) 0.33197(17) 0.0417(4) Uani d . 1 . .
C C1 0.48284(12) 0.68374(13) 0.4763(2) 0.0462(4) Uani d . 1 . .
C C9 0.85752(12) 0.40299(14) 0.30992(18) 0.0445(4) Uani d . 1 . .
C C2 0.47789(12) 0.61566(14) 0.36203(18) 0.0460(4) Uani d . 1 . .
H H2 0.4225 0.6094 0.3064 0.055 Uiso calc R 1 . .
O O4 0.74584(11) 0.66581(11) 0.17247(15) 0.0626(4) Uani d . 1 . .
C C5 0.64214(13) 0.63370(14) 0.52862(19) 0.0467(4) Uani d . 1 . .
H H5 0.6969 0.6399 0.5857 0.056 Uiso calc R 1 . .
C C8 0.77430(12) 0.44761(13) 0.51412(18) 0.0424(4) Uani d . 1 . .
C C14 0.84764(13) 0.29681(15) 0.2402(2) 0.0522(4) Uani d . 1 . .
H H14A 0.7892 0.2649 0.2718 0.063 Uiso calc R 1 . .
H H14B 0.8438 0.3044 0.1358 0.063 Uiso calc R 1 . .
C C13 0.93139(16) 0.22725(18) 0.2799(3) 0.0715(6) Uani d . 1 . .
H H13A 0.9306 0.2126 0.3829 0.086 Uiso calc R 1 . .
H H13B 0.9252 0.1624 0.2284 0.086 Uiso calc R 1 . .
C C10 0.95350(14) 0.45228(17) 0.2795(2) 0.0620(5) Uani d . 1 . .
H H10A 0.9596 0.5155 0.3348 0.074 Uiso calc R 1 . .
H H10B 0.9564 0.4699 0.1776 0.074 Uiso calc R 1 . .
C C11 1.03604(15) 0.3808(2) 0.3184(3) 0.0772(7) Uani d . 1 . .
H H11A 1.0954 0.4127 0.2907 0.093 Uiso calc R 1 . .
H H11B 1.0382 0.3700 0.4223 0.093 Uiso calc R 1 . .
C C17 0.72453(19) 0.6010(2) -0.0704(2) 0.0764(7) Uani d . 1 . .
H H17A 0.6580 0.5890 -0.0877 0.092 Uiso calc R 1 . .
H H17B 0.7608 0.5488 -0.1184 0.092 Uiso calc R 1 . .
H H17C 0.7415 0.6676 -0.1071 0.092 Uiso calc R 1 . .
C C12 1.02541(16) 0.2775(2) 0.2422(3) 0.0867(8) Uani d . 1 . .
H H12A 1.0774 0.2326 0.2710 0.104 Uiso calc R 1 . .
H H12B 1.0282 0.2876 0.1383 0.104 Uiso calc R 1 . .

loop_
_atom_site_aniso_label
_atom_site_aniso_U_11
_atom_site_aniso_U_22
_atom_site_aniso_U_33
_atom_site_aniso_U_12
_atom_site_aniso_U_13
_atom_site_aniso_U_23
Cl2 0.0609(3) 0.0749(3) 0.0461(3) -0.0062(2) -0.0021(2) -0.0182(2)
Cl1 0.0520(3) 0.0588(3) 0.0873(4) 0.0111(2) 0.0151(2) -0.0012(3)
O2 0.0461(6) 0.0517(7) 0.0450(6) 0.0078(6) -0.0016(5) -0.0027(5)
O1 0.0572(8) 0.0654(8) 0.0381(6) 0.0063(6) -0.0007(5) -0.0010(6)
C4 0.0433(8) 0.0371(8) 0.0374(8) -0.0017(7) 0.0032(7) 0.0010(6)
O3 0.0725(9) 0.0540(7) 0.0385(6) 0.0110(7) 0.0104(6) -0.0009(5)
C16 0.0452(9) 0.0568(11) 0.0450(9) 0.0032(8) 0.0047(7) 0.0058(9)
C7 0.0452(9) 0.0375(8) 0.0374(8) -0.0028(7) 0.0015(7) -0.0027(7)
C6 0.0523(10) 0.0443(9) 0.0535(10) -0.0017(8) 0.0075(8) -0.0110(8)
C15 0.0502(9) 0.0409(9) 0.0401(8) 0.0013(7) 0.0035(7) -0.0017(7)
C3 0.0483(9) 0.0428(9) 0.0341(8) -0.0050(7) 0.0027(7) 0.0017(7)
C1 0.0441(9) 0.0409(9) 0.0540(10) 0.0017(7) 0.0110(8) 0.0058(8)
C9 0.0434(9) 0.0462(9) 0.0439(9) 0.0007(7) 0.0021(7) -0.0073(7)
C2 0.0423(9) 0.0514(10) 0.0444(9) -0.0025(8) 0.0017(7) 0.0078(8)
O4 0.0823(10) 0.0506(8) 0.0545(8) 0.0025(7) -0.0065(7) 0.0040(7)
C5 0.0449(9) 0.0472(10) 0.0478(9) -0.0006(8) -0.0014(7) -0.0085(8)
C8 0.0417(8) 0.0409(9) 0.0445(9) -0.0021(7) -0.0019(7) -0.0037(7)
C14 0.0444(9) 0.0498(10) 0.0621(11) 0.0047(8) -0.0058(8) -0.0140(9)
C13 0.0658(13) 0.0610(13) 0.0869(16) 0.0216(11) -0.0206(12) -0.0258(12)
C10 0.0538(11) 0.0662(13) 0.0662(12) -0.0137(10) 0.0109(10) -0.0151(10)
C11 0.0405(10) 0.1057(19) 0.0856(16) -0.0067(11) 0.0009(10) -0.0284(14)
C17 0.0956(17) 0.0911(17) 0.0426(10) 0.0107(14) 0.0081(11) 0.0080(11)
C12 0.0493(12) 0.112(2) 0.0985(18) 0.0272(13) -0.0115(12) -0.0418(16)

loop_
_atom_type_symbol
_atom_type_description
_atom_type_scat_dispersion_real
_atom_type_scat_dispersion_imag
_atom_type_scat_source
C C 0.0033 0.0016 'International Tables Vol C Tables 4.2.6.8 and 6.1.1.4'
H H 0.0000 0.0000 'International Tables Vol C Tables 4.2.6.8 and 6.1.1.4'
Cl Cl 0.1484 0.1585 'International Tables Vol C Tables 4.2.6.8 and 6.1.1.4'
O O 0.0106 0.0060 'International Tables Vol C Tables 4.2.6.8 and 6.1.1.4'

loop_
_geom_angle_atom_site_label_1
_geom_angle_atom_site_label_2
_geom_angle_atom_site_label_3
_geom_angle_site_symmetry_1
_geom_angle_site_symmetry_3
_geom_angle
_geom_angle_publ_flag
C8 O2 C9 . . 110.17(12) ?
C5 C4 C3 . . 116.84(15) ?
C5 C4 C7 . . 118.94(14) ?
C3 C4 C7 . . 124.16(15) ?
C15 O3 C16 . . 119.83(14) ?
O4 C16 O3 . . 121.77(16) ?
O4 C16 C17 . . 128.21(19) ?
O3 C16 C17 . . 110.02(18) ?
C15 C7 C4 . . 134.48(15) ?
C15 C7 C8 . . 105.27(15) ?
C4 C7 C8 . . 120.25(14) ?
C1 C6 C5 . . 118.93(16) ?
C1 C6 H6 . . 120.5 ?
C5 C6 H6 . . 120.5 ?
C7 C15 O3 . . 132.27(16) ?
C7 C15 C9 . . 112.81(15) ?
O3 C15 C9 . . 114.90(14) ?
C2 C3 C4 . . 122.29(15) ?
C2 C3 Cl2 . . 117.53(13) ?
C4 C3 Cl2 . . 120.18(13) ?
C6 C1 C2 . . 121.56(16) ?
C6 C1 Cl1 . . 119.41(14) ?
C2 C1 Cl1 . . 119.02(14) ?
O2 C9 C15 . . 101.97(13) ?
O2 C9 C10 . . 108.00(14) ?
C15 C9 C10 . . 112.41(16) ?
O2 C9 C14 . . 108.69(15) ?
C15 C9 C14 . . 113.02(14) ?
C10 C9 C14 . . 112.08(15) ?
C1 C2 C3 . . 118.43(16) ?
C1 C2 H2 . . 120.8 ?
C3 C2 H2 . . 120.8 ?
C6 C5 C4 . . 121.95(16) ?
C6 C5 H5 . . 119.0 ?
C4 C5 H5 . . 119.0 ?
O1 C8 O2 . . 121.23(15) ?
O1 C8 C7 . . 129.01(16) ?
O2 C8 C7 . . 109.76(14) ?
C13 C14 C9 . . 111.57(15) ?
C13 C14 H14A . . 109.3 ?
C9 C14 H14A . . 109.3 ?
C13 C14 H14B . . 109.3 ?
C9 C14 H14B . . 109.3 ?
H14A C14 H14B . . 108.0 ?
C12 C13 C14 . . 111.3(2) ?
C12 C13 H13A . . 109.4 ?
C14 C13 H13A . . 109.4 ?
C12 C13 H13B . . 109.4 ?
C14 C13 H13B . . 109.4 ?
H13A C13 H13B . . 108.0 ?
C9 C10 C11 . . 112.02(18) ?
C9 C10 H10A . . 109.2 ?
C11 C10 H10A . . 109.2 ?
C9 C10 H10B . . 109.2 ?
C11 C10 H10B . . 109.2 ?
H10A C10 H10B . . 107.9 ?
C12 C11 C10 . . 110.95(17) ?
C12 C11 H11A . . 109.4 ?
C10 C11 H11A . . 109.4 ?
C12 C11 H11B . . 109.4 ?
C10 C11 H11B . . 109.4 ?
H11A C11 H11B . . 108.0 ?
C16 C17 H17A . . 109.5 ?
C16 C17 H17B . . 109.5 ?
H17A C17 H17B . . 109.5 ?
C16 C17 H17C . . 109.5 ?
H17A C17 H17C . . 109.5 ?
H17B C17 H17C . . 109.5 ?
C11 C12 C13 . . 110.58(18) ?
C11 C12 H12A . . 109.5 ?
C13 C12 H12A . . 109.5 ?
C11 C12 H12B . . 109.5 ?
C13 C12 H12B . . 109.5 ?
H12A C12 H12B . . 108.1 ?

loop_
_geom_bond_atom_site_label_1
_geom_bond_atom_site_label_2
_geom_bond_site_symmetry_2
_geom_bond_distance
_geom_bond_publ_flag
Cl2 C3 . 1.7388(17) ?
Cl1 C1 . 1.7437(17) ?
O2 C8 . 1.359(2) ?
O2 C9 . 1.457(2) ?
O1 C8 . 1.201(2) ?
C4 C5 . 1.395(2) ?
C4 C3 . 1.396(2) ?
C4 C7 . 1.473(2) ?
O3 C15 . 1.368(2) ?
O3 C16 . 1.385(2) ?
C16 O4 . 1.183(2) ?
C16 C17 . 1.492(3) ?
C7 C15 . 1.336(2) ?
C7 C8 . 1.486(2) ?
C6 C1 . 1.377(3) ?
C6 C5 . 1.381(2) ?
C6 H6 . 0.9300 ?
C15 C9 . 1.500(2) ?
C3 C2 . 1.384(2) ?
C1 C2 . 1.377(3) ?
C9 C10 . 1.524(3) ?
C9 C14 . 1.526(2) ?
C2 H2 . 0.9300 ?
C5 H5 . 0.9300 ?
C14 C13 . 1.525(3) ?
C14 H14A . 0.9700 ?
C14 H14B . 0.9700 ?
C13 C12 . 1.520(4) ?
C13 H13A . 0.9700 ?
C13 H13B . 0.9700 ?
C10 C11 . 1.525(3) ?
C10 H10A . 0.9700 ?
C10 H10B . 0.9700 ?
C11 C12 . 1.520(3) ?
C11 H11A . 0.9700 ?
C11 H11B . 0.9700 ?
C17 H17A . 0.9600 ?
C17 H17B . 0.9600 ?
C17 H17C . 0.9600 ?
C12 H12A . 0.9700 ?
C12 H12B . 0.9700 ?

loop_
_geom_torsion_atom_site_label_1
_geom_torsion_atom_site_label_2
_geom_torsion_atom_site_label_3
_geom_torsion_atom_site_label_4
_geom_torsion_site_symmetry_1
_geom_torsion_site_symmetry_2
_geom_torsion_site_symmetry_3
_geom_torsion_site_symmetry_4
_geom_torsion
_geom_torsion_publ_flag
C15 O3 C16 O4 . . . . 7.6(3) ?
C15 O3 C16 C17 . . . . -172.61(17) ?
C5 C4 C7 C15 . . . . -134.5(2) ?
C3 C4 C7 C15 . . . . 48.4(3) ?
C5 C4 C7 C8 . . . . 44.9(2) ?
C3 C4 C7 C8 . . . . -132.16(17) ?
C4 C7 C15 O3 . . . . -1.1(3) ?
C8 C7 C15 O3 . . . . 179.42(18) ?
C4 C7 C15 C9 . . . . -179.47(17) ?
C8 C7 C15 C9 . . . . 1.07(19) ?
C16 O3 C15 C7 . . . . 44.5(3) ?
C16 O3 C15 C9 . . . . -137.13(16) ?
C5 C4 C3 C2 . . . . -0.1(2) ?
C7 C4 C3 C2 . . . . 177.04(15) ?
C5 C4 C3 Cl2 . . . . -179.29(13) ?
C7 C4 C3 Cl2 . . . . -2.2(2) ?
C5 C6 C1 C2 . . . . -0.3(3) ?
C5 C6 C1 Cl1 . . . . 178.78(14) ?
C8 O2 C9 C15 . . . . -0.20(17) ?
C8 O2 C9 C10 . . . . 118.41(16) ?
C8 O2 C9 C14 . . . . -119.78(15) ?
C7 C15 C9 O2 . . . . -0.60(19) ?
O3 C15 C9 O2 . . . . -179.25(14) ?
C7 C15 C9 C10 . . . . -116.02(17) ?
O3 C15 C9 C10 . . . . 65.3(2) ?
C7 C15 C9 C14 . . . . 115.89(18) ?
O3 C15 C9 C14 . . . . -62.8(2) ?
C6 C1 C2 C3 . . . . -0.2(3) ?
Cl1 C1 C2 C3 . . . . -179.30(13) ?
C4 C3 C2 C1 . . . . 0.4(3) ?
Cl2 C3 C2 C1 . . . . 179.61(13) ?
C1 C6 C5 C4 . . . . 0.7(3) ?
C3 C4 C5 C6 . . . . -0.5(3) ?
C7 C4 C5 C6 . . . . -177.72(16) ?
C9 O2 C8 O1 . . . . -179.13(16) ?
C9 O2 C8 C7 . . . . 0.84(18) ?
C15 C7 C8 O1 . . . . 178.78(18) ?
C4 C7 C8 O1 . . . . -0.8(3) ?
C15 C7 C8 O2 . . . . -1.19(19) ?
C4 C7 C8 O2 . . . . 179.26(14) ?
O2 C9 C14 C13 . . . . -67.2(2) ?
C15 C9 C14 C13 . . . . -179.60(18) ?
C10 C9 C14 C13 . . . . 52.1(2) ?
C9 C14 C13 C12 . . . . -55.0(2) ?
O2 C9 C10 C11 . . . . 67.5(2) ?
C15 C9 C10 C11 . . . . 179.18(16) ?
C14 C9 C10 C11 . . . . -52.2(2) ?
C9 C10 C11 C12 . . . . 54.8(3) ?
C10 C11 C12 C13 . . . . -57.3(3) ?
C14 C13 C12 C11 . . . . 57.6(3) ?

loop_
_cod_related_entry_id
_cod_related_entry_database
_cod_related_entry_code
1 ChemSpider 24744147
